data_4505275
loop_
_publ_author_name
'Huang, Zheng'
'Du, Miao'
'Song, Hai-Bin'
'Bu, Xian-He'

_publ_section_title
;
 Effect of Anions on the Framework Formation of Novel AgICoordination
 Polymers with Angular Bridging Ligands
;
_journal_issue 1
_journal_name_full 'Crystal Growth &amp; Design'
_journal_page_first 71
_journal_paper_doi 10.1021/cg0341095
_journal_volume 4
_journal_year 2004
_chemical_formula_sum 'C48 H32 Ag4 N20 O12 S4'
_chemical_formula_weight 1640.66
_chemical_name_systematic
; 
 ? 
;
_space_group_IT_number 2
_symmetry_cell_setting triclinic
_symmetry_space_group_name_Hall '-P 1'
_symmetry_space_group_name_H-M 'P -1'
_atom_sites_solution_hydrogens geom
_atom_sites_solution_primary direct
_atom_sites_solution_secondary difmap
_audit_creation_method SHELXL-97
_cell_angle_alpha 70.8670(10)
_cell_angle_beta 64.2750(10)
_cell_angle_gamma 76.4070(10)
_cell_formula_units_Z 2
_cell_length_a 14.4598(2)
_cell_length_b 15.01760(10)
_cell_length_c 15.0598(2)
_cell_measurement_reflns_used 783
_cell_measurement_temperature 293(2)
_cell_measurement_theta_max 26.54
_cell_measurement_theta_min 2.65
_cell_volume 2766.81(6)
_computing_structure_refinement 'SHELXL-97 (Sheldrick, 1997)'
_computing_structure_solution 'SHELXS-97 (Sheldrick, 1990)'
_diffrn_ambient_temperature 293(2)
_diffrn_measured_fraction_theta_full 0.988
_diffrn_measured_fraction_theta_max 0.988
_diffrn_radiation_monochromator graphite
_diffrn_radiation_source 'fine-focus sealed tube'
_diffrn_radiation_type MoK\a
_diffrn_radiation_wavelength 0.71073
_diffrn_reflns_av_R_equivalents 0.0242
_diffrn_reflns_av_sigmaI/netI 0.0404
_diffrn_reflns_limit_h_max 17
_diffrn_reflns_limit_h_min -17
_diffrn_reflns_limit_k_max 16
_diffrn_reflns_limit_k_min -17
_diffrn_reflns_limit_l_max 17
_diffrn_reflns_limit_l_min -17
_diffrn_reflns_number 14421
_diffrn_reflns_theta_full 25.03
_diffrn_reflns_theta_max 25.03
_diffrn_reflns_theta_min 1.44
_exptl_absorpt_coefficient_mu 1.628
_exptl_absorpt_correction_T_max 0.7582
_exptl_absorpt_correction_T_min 0.6960
_exptl_absorpt_correction_type multi-scan
_exptl_absorpt_process_details sadabs
_exptl_crystal_density_diffrn 1.969
_exptl_crystal_density_method 'not measured'
_exptl_crystal_F_000 1616
_exptl_crystal_size_max 0.24
_exptl_crystal_size_mid 0.20
_exptl_crystal_size_min 0.18
_refine_diff_density_max 0.796
_refine_diff_density_min -0.841
_refine_diff_density_rms 0.121
_refine_ls_extinction_method none
_refine_ls_goodness_of_fit_ref 1.182
_refine_ls_hydrogen_treatment mixed
_refine_ls_matrix_type full
_refine_ls_number_parameters 793
_refine_ls_number_reflns 9659
_refine_ls_number_restraints 1
_refine_ls_restrained_S_all 1.184
_refine_ls_R_factor_all 0.0859
_refine_ls_R_factor_gt 0.0564
_refine_ls_shift/su_max 0.001
_refine_ls_shift/su_mean 0.000
_refine_ls_structure_factor_coef Fsqd
_refine_ls_weighting_details 'calc w=1/[\s^2^(Fo^2^)+(0.0512P)^2^+11.4817P] where P=(Fo^2^+2Fc^2^)/3'
_refine_ls_weighting_scheme calc
_refine_ls_wR_factor_gt 0.1297
_refine_ls_wR_factor_ref 0.1571
_reflns_number_gt 7188
_reflns_number_total 9659
_reflns_threshold_expression >2sigma(I)
_cod_data_source_file cg0341095si20030630_084846.cif
_cod_data_source_block 3
_cod_depositor_comments
;
The following automatic conversions were performed:

'_symmetry_cell_setting' value 'Triclinic' changed to 'triclinic'
according to /home/saulius/struct/CIF-dictionaries/cif_core.dic
dictionary named 'cif_core.dic' version 2.4.1 from 2010-06-29.

Automatic conversion script
Id: cif_fix_values 1715 2011-07-08 13:25:40Z adriana 
;
_cod_original_sg_symbol_H-M P-1
_cod_database_code 4505275

loop_
_symmetry_equiv_pos_as_xyz
'x, y, z'
'-x, -y, -z'

loop_
_atom_site_label
_atom_site_type_symbol
_atom_site_fract_x
_atom_site_fract_y
_atom_site_fract_z
_atom_site_U_iso_or_equiv
_atom_site_adp_type
_atom_site_occupancy
_atom_site_symmetry_multiplicity
_atom_site_calc_flag
_atom_site_refinement_flags
Ag1 Ag 0.13165(6) 0.43501(4) 0.02158(7) 0.0771(3) Uani 1 1 d .
Ag2 Ag 0.63783(6) 0.15674(5) 0.28541(5) 0.0650(2) Uani 1 1 d .
Ag3 Ag 0.60695(6) 0.62911(6) 0.15974(5) 0.0709(2) Uani 1 1 d .
Ag4 Ag 0.86005(6) 0.43360(4) 0.45358(6) 0.0653(2) Uani 1 1 d .
S1 S 0.11732(14) -0.06204(11) 0.01980(13) 0.0379(4) Uani 1 1 d .
S2 S 0.59786(17) 0.17698(13) -0.20459(13) 0.0459(5) Uani 1 1 d .
S3 S 0.61153(16) 0.62719(13) 0.65810(13) 0.0443(4) Uani 1 1 d .
S4 S 0.88441(15) 0.93508(11) 0.42650(14) 0.0404(4) Uani 1 1 d .
N1 N 0.0831(7) 0.5066(6) -0.2050(6) 0.065(2) Uani 1 1 d .
N2 N 0.1252(5) 0.2839(4) 0.0493(5) 0.0503(16) Uani 1 1 d .
N3 N 0.1223(5) -0.0722(4) 0.1900(5) 0.0439(14) Uani 1 1 d .
N4 N 0.1240(5) -0.1637(4) 0.1898(5) 0.0479(15) Uani 1 1 d .
N5 N 0.1434(5) -0.4318(4) 0.0442(5) 0.0543(17) Uani 1 1 d .
N6 N 0.6177(5) 0.1401(5) 0.1555(4) 0.0483(15) Uani 1 1 d .
N7 N 0.6118(5) 0.1381(5) -0.5548(5) 0.0477(15) Uani 1 1 d .
N8 N 0.6281(5) 0.0040(4) -0.2066(4) 0.0423(14) Uani 1 1 d .
N9 N 0.6296(5) 0.0033(4) -0.1151(4) 0.0444(14) Uani 1 1 d .
N10 N 0.6563(7) 0.3894(5) 0.2114(6) 0.070(2) Uani 1 1 d D
N11 N 0.6271(5) 0.6601(4) 0.2835(4) 0.0466(15) Uani 1 1 d .
N12 N 0.6196(5) 0.6608(5) 1.0008(5) 0.0485(16) Uani 1 1 d .
N13 N 0.6405(5) 0.7947(4) 0.6366(4) 0.0456(15) Uani 1 1 d .
N14 N 0.6429(5) 0.7942(4) 0.5449(4) 0.0467(15) Uani 1 1 d .
N15 N 0.8530(5) 1.2853(4) 0.4730(5) 0.0449(15) Uani 1 1 d .
N16 N 0.8861(5) 0.5649(4) 0.4666(5) 0.0459(15) Uani 1 1 d .
N17 N 0.8854(5) 0.8347(4) 0.5998(4) 0.0414(14) Uani 1 1 d .
N18 N 0.8780(5) 0.9273(4) 0.6004(4) 0.0400(14) Uani 1 1 d .
N19 N 0.6503(6) 0.3988(4) 0.7088(5) 0.0509(16) Uani 1 1 d .
N20 N 0.8187(5) 0.9874(4) 0.2377(4) 0.0449(15) Uani 1 1 d .
C1 C 0.1095(7) 0.2249(5) 0.1423(6) 0.054(2) Uani 1 1 d .
H1A H 0.1004 0.2500 0.1948 0.065 Uiso 1 1 calc R
C2 C 0.1063(6) 0.1296(5) 0.1635(6) 0.0482(18) Uani 1 1 d .
H2A H 0.0957 0.0909 0.2288 0.058 Uiso 1 1 calc R
C3 C 0.1192(5) 0.0915(4) 0.0857(5) 0.0368(15) Uani 1 1 d .
C4 C 0.1184(5) -0.0118(5) 0.1066(5) 0.0376(15) Uani 1 1 d .
C5 C 0.1215(5) -0.1693(4) 0.1062(5) 0.0361(15) Uani 1 1 d .
C6 C 0.1280(5) -0.2604(5) 0.0851(5) 0.0389(16) Uani 1 1 d .
C7 C 0.1475(7) -0.3452(5) 0.1506(6) 0.055(2) Uani 1 1 d .
H7A H 0.1560 -0.3462 0.2086 0.066 Uiso 1 1 calc R
C8 C 0.1538(7) -0.4275(5) 0.1266(7) 0.064(2) Uani 1 1 d .
H8A H 0.1661 -0.4844 0.1708 0.077 Uiso 1 1 calc R
C9 C 0.1275(6) -0.3496(5) -0.0195(6) 0.0489(19) Uani 1 1 d .
H9A H 0.1218 -0.3508 -0.0783 0.059 Uiso 1 1 calc R
C10 C 0.1190(6) -0.2624(5) -0.0019(6) 0.0453(18) Uani 1 1 d .
H10A H 0.1075 -0.2064 -0.0478 0.054 Uiso 1 1 calc R
C11 C 0.1357(6) 0.1514(5) -0.0102(6) 0.0465(18) Uani 1 1 d .
H11A H 0.1456 0.1278 -0.0639 0.056 Uiso 1 1 calc R
C12 C 0.1374(6) 0.2471(5) -0.0254(6) 0.0494(19) Uani 1 1 d .
H12A H 0.1474 0.2874 -0.0899 0.059 Uiso 1 1 calc R
C13 C 0.6114(6) 0.0523(6) 0.1541(5) 0.0478(18) Uani 1 1 d .
H13A H 0.6077 0.0024 0.2115 0.057 Uiso 1 1 calc R
C14 C 0.6103(6) 0.0499(6) -0.4914(5) 0.0474(18) Uani 1 1 d .
H14A H 0.6110 -0.0009 -0.5141 0.057 Uiso 1 1 calc R
C15 C 0.6077(6) 0.0322(5) -0.3954(6) 0.0439(17) Uani 1 1 d .
H15A H 0.6059 -0.0295 -0.3540 0.053 Uiso 1 1 calc R
C16 C 0.6077(5) 0.1066(5) -0.3599(5) 0.0350(15) Uani 1 1 d .
C17 C 0.6122(5) 0.0881(5) -0.2598(5) 0.0361(15) Uani 1 1 d .
C18 C 0.6154(5) 0.0885(5) -0.1047(5) 0.0374(16) Uani 1 1 d .
C19 C 0.6153(5) 0.1071(5) -0.0142(5) 0.0365(15) Uani 1 1 d .
C20 C 0.6104(6) 0.0344(6) 0.0721(5) 0.0454(18) Uani 1 1 d .
H20A H 0.6063 -0.0271 0.0739 0.054 Uiso 1 1 calc R
C21 C 0.6225(6) 0.2118(6) 0.0722(5) 0.0447(17) Uani 1 1 d .
H21A H 0.6265 0.2727 0.0723 0.067 Uiso 1 1 calc R
C22 C 0.6216(6) 0.1973(5) -0.0129(5) 0.0412(16) Uani 1 1 d .
H22A H 0.6253 0.2480 -0.0696 0.049 Uiso 1 1 calc R
C23 C 0.6088(5) 0.1983(5) -0.4245(5) 0.0377(15) Uani 1 1 d .
H23A H 0.6077 0.2501 -0.4030 0.045 Uiso 1 1 calc R
C24 C 0.6115(6) 0.2108(5) -0.5208(5) 0.0441(17) Uani 1 1 d .
H24A H 0.6131 0.2717 -0.5637 0.053 Uiso 1 1 calc R
C25 C 0.6107(6) 0.6057(5) 0.4574(6) 0.0495(19) Uani 1 1 d .
H25A H 0.5978 0.5570 0.5170 0.074 Uiso 1 1 calc R
C26 C 0.6087(7) 0.5928(6) 0.3715(6) 0.054(2) Uani 1 1 d .
H26A H 0.5939 0.5344 0.3750 0.065 Uiso 1 1 calc R
C27 C 0.6024(7) 0.5922(6) 0.9721(6) 0.054(2) Uani 1 1 d .
H27A H 0.5880 0.5338 1.0190 0.065 Uiso 1 1 calc R
C28 C 0.6053(6) 0.6050(5) 0.8762(6) 0.0495(19) Uani 1 1 d .
H28A H 0.5947 0.5557 0.8583 0.059 Uiso 1 1 calc R
C29 C 0.6243(5) 0.6927(5) 0.8067(5) 0.0400(16) Uani 1 1 d .
C30 C 0.6257(5) 0.7123(5) 0.7026(5) 0.0388(16) Uani 1 1 d .
C31 C 0.6303(5) 0.7118(5) 0.5437(5) 0.0361(15) Uani 1 1 d .
C32 C 0.6321(5) 0.6923(5) 0.4532(5) 0.0391(16) Uani 1 1 d .
C33 C 0.6421(6) 0.7639(5) 0.8351(5) 0.0444(17) Uani 1 1 d .
H33A H 0.6558 0.8232 0.7898 0.053 Uiso 1 1 calc R
C34 C 0.6390(6) 0.7447(6) 0.9312(6) 0.0515(19) Uani 1 1 d .
H34A H 0.6511 0.7927 0.9500 0.062 Uiso 1 1 calc R
C35 C 0.6505(6) 0.7431(5) 0.2802(5) 0.0456(18) Uani 1 1 d .
H35A H 0.6651 0.7900 0.2190 0.055 Uiso 1 1 calc R
C36 C 0.6540(6) 0.7627(5) 0.3612(5) 0.0450(17) Uani 1 1 d .
H36A H 0.6706 0.8212 0.3552 0.068 Uiso 1 1 calc R
C37 C 0.8848(6) 0.5699(5) 0.5544(6) 0.0476(19) Uani 1 1 d .
H37A H 0.8804 0.5144 0.6064 0.057 Uiso 1 1 calc R
C38 C 0.8898(6) 0.6532(5) 0.5718(6) 0.0411(16) Uani 1 1 d .
H38A H 0.8897 0.6538 0.6335 0.049 Uiso 1 1 calc R
C39 C 0.8951(5) 0.7367(4) 0.4936(5) 0.0342(15) Uani 1 1 d .
C40 C 0.8891(5) 0.8282(4) 0.5134(5) 0.0351(15) Uani 1 1 d .
C41 C 0.8755(5) 0.9869(4) 0.5170(5) 0.0330(14) Uani 1 1 d .
C42 C 0.8677(5) 1.0901(4) 0.4996(5) 0.0326(14) Uani 1 1 d .
C43 C 0.8586(5) 1.1267(5) 0.5777(5) 0.0381(15) Uani 1 1 d .
H43A H 0.8570 1.0862 0.6400 0.046 Uiso 1 1 calc R
C44 C 0.8683(6) 1.1539(5) 0.4091(5) 0.0410(16) Uani 1 1 d .
H44A H 0.8732 1.1322 0.3559 0.049 Uiso 1 1 calc R
C45 C 0.8992(6) 0.7311(5) 0.4028(6) 0.0448(18) Uani 1 1 d .
H45A H 0.9038 0.7853 0.3494 0.054 Uiso 1 1 calc R
C46 C 0.8965(6) 0.6447(5) 0.3913(6) 0.0456(18) Uani 1 1 d .
H46A H 0.9022 0.6416 0.3284 0.055 Uiso 1 1 calc R
C47 C 0.8617(6) 1.2503(5) 0.3978(6) 0.0454(18) Uani 1 1 d .
H47A H 0.8633 1.2923 0.3361 0.055 Uiso 1 1 calc R
C48 C 0.8519(6) 1.2235(5) 0.5612(6) 0.0416(17) Uani 1 1 d .
H48A H 0.8465 1.2470 0.6134 0.050 Uiso 1 1 calc R
O1 O 0.0701(7) 0.5212(8) -0.1246(7) 0.121(3) Uani 1 1 d .
O2 O 0.1405(7) 0.4432(7) -0.2371(8) 0.131(4) Uani 1 1 d .
O3 O 0.0303(7) 0.5619(6) -0.2530(6) 0.108(3) Uani 1 1 d .
O4 O 0.6991(8) 0.3138(6) 0.2436(7) 0.122(3) Uani 1 1 d .
O5 O 0.6612(12) 0.4599(9) 0.2328(16) 0.250(9) Uani 1 1 d D
O6 O 0.6178(7) 0.3972(7) 0.1516(7) 0.113(3) Uani 1 1 d .
O7 O 0.7292(5) 0.9745(4) 0.2990(5) 0.0680(16) Uani 1 1 d .
O8 O 0.8776(5) 0.9218(4) 0.2025(5) 0.0775(19) Uani 1 1 d .
O9 O 0.8491(5) 1.0668(4) 0.2109(5) 0.0732(18) Uani 1 1 d .
O10 O 0.7434(6) 0.3996(5) 0.6786(6) 0.0802(19) Uani 1 1 d .
O11 O 0.5938(6) 0.3971(5) 0.7991(5) 0.082(2) Uani 1 1 d .
O12 O 0.6136(7) 0.4006(5) 0.6483(6) 0.094(2) Uani 1 1 d .

loop_
_atom_site_aniso_label
_atom_site_aniso_U_11
_atom_site_aniso_U_22
_atom_site_aniso_U_33
_atom_site_aniso_U_23
_atom_site_aniso_U_13
_atom_site_aniso_U_12
Ag1 0.0914(6) 0.0313(3) 0.1234(7) -0.0339(4) -0.0464(5) -0.0041(3)
Ag2 0.0845(5) 0.0848(5) 0.0445(4) -0.0336(3) -0.0384(4) 0.0080(4)
Ag3 0.0964(6) 0.0941(5) 0.0423(4) -0.0246(4) -0.0387(4) -0.0127(4)
Ag4 0.0908(5) 0.0283(3) 0.0931(5) -0.0244(3) -0.0432(4) -0.0083(3)
S1 0.0564(11) 0.0241(8) 0.0395(9) -0.0105(7) -0.0229(8) -0.0037(7)
S2 0.0761(13) 0.0395(10) 0.0337(9) -0.0130(8) -0.0299(9) -0.0050(9)
S3 0.0714(13) 0.0388(9) 0.0307(9) -0.0056(7) -0.0253(9) -0.0146(9)
S4 0.0649(12) 0.0237(8) 0.0452(10) -0.0121(7) -0.0311(9) -0.0033(8)
N1 0.091(6) 0.060(5) 0.054(4) -0.022(4) -0.020(4) -0.028(4)
N2 0.058(4) 0.034(3) 0.068(5) -0.024(3) -0.024(4) -0.005(3)
N3 0.063(4) 0.029(3) 0.044(3) -0.012(3) -0.021(3) -0.009(3)
N4 0.074(4) 0.026(3) 0.047(4) -0.006(3) -0.026(3) -0.011(3)
N5 0.069(5) 0.034(3) 0.069(5) -0.020(3) -0.030(4) -0.007(3)
N6 0.054(4) 0.067(4) 0.031(3) -0.019(3) -0.019(3) -0.005(3)
N7 0.050(4) 0.068(4) 0.041(3) -0.028(3) -0.023(3) -0.002(3)
N8 0.058(4) 0.041(3) 0.036(3) -0.013(3) -0.023(3) -0.006(3)
N9 0.062(4) 0.045(3) 0.036(3) -0.008(3) -0.027(3) -0.013(3)
N10 0.089(6) 0.062(5) 0.067(5) -0.021(4) -0.035(5) -0.005(4)
N11 0.057(4) 0.057(4) 0.031(3) -0.014(3) -0.019(3) -0.008(3)
N12 0.054(4) 0.068(4) 0.036(3) -0.020(3) -0.023(3) -0.010(3)
N13 0.070(4) 0.038(3) 0.037(3) -0.010(3) -0.027(3) -0.009(3)
N14 0.071(4) 0.043(3) 0.029(3) -0.005(3) -0.022(3) -0.012(3)
N15 0.053(4) 0.030(3) 0.054(4) -0.020(3) -0.015(3) -0.006(3)
N16 0.059(4) 0.028(3) 0.058(4) -0.019(3) -0.022(3) -0.006(3)
N17 0.060(4) 0.025(3) 0.044(3) -0.009(2) -0.022(3) -0.009(3)
N18 0.059(4) 0.026(3) 0.047(3) -0.017(3) -0.027(3) -0.003(3)
N19 0.077(5) 0.033(3) 0.049(4) -0.006(3) -0.031(4) -0.010(3)
N20 0.066(5) 0.044(4) 0.029(3) -0.004(3) -0.023(3) -0.013(3)
C1 0.079(6) 0.041(4) 0.058(5) -0.027(4) -0.029(4) -0.007(4)
C2 0.062(5) 0.040(4) 0.046(4) -0.019(3) -0.019(4) -0.003(4)
C3 0.049(4) 0.026(3) 0.040(4) -0.012(3) -0.017(3) -0.007(3)
C4 0.045(4) 0.031(3) 0.038(4) -0.013(3) -0.014(3) -0.004(3)
C5 0.048(4) 0.029(3) 0.039(4) -0.009(3) -0.023(3) -0.006(3)
C6 0.045(4) 0.027(3) 0.046(4) -0.009(3) -0.019(3) -0.005(3)
C7 0.084(6) 0.032(4) 0.061(5) -0.012(4) -0.036(5) -0.009(4)
C8 0.085(7) 0.030(4) 0.076(6) -0.002(4) -0.041(5) -0.004(4)
C9 0.068(5) 0.038(4) 0.053(5) -0.016(4) -0.029(4) -0.011(4)
C10 0.058(5) 0.029(3) 0.055(5) -0.011(3) -0.028(4) -0.004(3)
C11 0.065(5) 0.031(4) 0.049(4) -0.018(3) -0.020(4) -0.006(3)
C12 0.066(5) 0.036(4) 0.045(4) -0.010(3) -0.021(4) -0.008(4)
C13 0.051(5) 0.067(5) 0.024(4) -0.004(3) -0.012(3) -0.020(4)
C14 0.061(5) 0.056(5) 0.037(4) -0.020(4) -0.021(4) -0.013(4)
C15 0.052(4) 0.047(4) 0.044(4) -0.018(3) -0.024(4) -0.007(3)
C16 0.032(4) 0.047(4) 0.029(3) -0.017(3) -0.009(3) -0.005(3)
C17 0.046(4) 0.043(4) 0.029(3) -0.013(3) -0.017(3) -0.009(3)
C18 0.043(4) 0.049(4) 0.031(3) -0.012(3) -0.021(3) -0.009(3)
C19 0.037(4) 0.045(4) 0.034(4) -0.012(3) -0.017(3) -0.007(3)
C20 0.056(5) 0.055(4) 0.027(4) -0.005(3) -0.015(3) -0.018(4)
C21 0.047(4) 0.055(4) 0.041(4) -0.022(4) -0.020(3) 0.001(3)
C22 0.052(4) 0.050(4) 0.030(4) -0.008(3) -0.023(3) -0.006(3)
C23 0.044(4) 0.043(4) 0.031(4) -0.013(3) -0.015(3) -0.007(3)
C24 0.052(4) 0.054(4) 0.032(4) -0.018(3) -0.020(3) 0.001(4)
C25 0.070(5) 0.044(4) 0.046(4) -0.012(3) -0.031(4) -0.008(4)
C26 0.082(6) 0.048(4) 0.045(5) -0.012(4) -0.032(4) -0.017(4)
C27 0.079(6) 0.053(5) 0.041(4) -0.010(4) -0.030(4) -0.016(4)
C28 0.078(6) 0.044(4) 0.045(4) -0.013(3) -0.034(4) -0.016(4)
C29 0.046(4) 0.048(4) 0.034(4) -0.019(3) -0.020(3) 0.003(3)
C30 0.044(4) 0.043(4) 0.037(4) -0.017(3) -0.018(3) -0.004(3)
C31 0.041(4) 0.039(4) 0.032(4) -0.008(3) -0.018(3) -0.006(3)
C32 0.047(4) 0.045(4) 0.034(4) -0.012(3) -0.022(3) -0.003(3)
C33 0.057(5) 0.049(4) 0.034(4) -0.014(3) -0.020(4) -0.005(4)
C34 0.061(5) 0.052(5) 0.058(5) -0.022(4) -0.031(4) -0.008(4)
C35 0.059(5) 0.054(5) 0.030(4) -0.006(3) -0.021(4) -0.015(4)
C36 0.056(5) 0.045(4) 0.039(4) -0.008(3) -0.022(4) -0.010(3)
C37 0.066(5) 0.021(3) 0.058(5) -0.006(3) -0.027(4) -0.007(3)
C38 0.049(4) 0.036(4) 0.044(4) -0.012(3) -0.022(3) -0.005(3)
C39 0.039(4) 0.024(3) 0.039(4) -0.010(3) -0.014(3) -0.004(3)
C40 0.045(4) 0.022(3) 0.044(4) -0.012(3) -0.022(3) -0.001(3)
C41 0.039(4) 0.028(3) 0.037(4) -0.011(3) -0.019(3) -0.002(3)
C42 0.034(4) 0.030(3) 0.039(4) -0.016(3) -0.013(3) -0.005(3)
C43 0.045(4) 0.035(4) 0.040(4) -0.016(3) -0.018(3) -0.004(3)
C44 0.052(4) 0.035(4) 0.046(4) -0.020(3) -0.020(4) -0.006(3)
C45 0.065(5) 0.028(3) 0.048(4) -0.014(3) -0.024(4) -0.005(3)
C46 0.062(5) 0.035(4) 0.045(4) -0.016(3) -0.020(4) -0.009(3)
C47 0.065(5) 0.033(4) 0.039(4) -0.008(3) -0.020(4) -0.010(3)
C48 0.052(4) 0.034(4) 0.051(4) -0.022(3) -0.022(4) -0.005(3)
O1 0.108(6) 0.188(10) 0.098(6) -0.080(7) -0.040(5) -0.013(6)
O2 0.129(7) 0.132(8) 0.183(10) -0.119(8) -0.071(7) 0.028(6)
O3 0.130(7) 0.089(6) 0.090(6) 0.022(5) -0.055(5) -0.024(5)
O4 0.166(9) 0.072(5) 0.106(7) -0.001(5) -0.052(6) -0.009(6)
O5 0.277(17) 0.189(13) 0.46(3) -0.240(17) -0.243(19) 0.086(12)
O6 0.119(7) 0.130(8) 0.089(6) -0.031(5) -0.042(6) -0.009(6)
O7 0.060(4) 0.073(4) 0.062(4) -0.017(3) -0.012(3) -0.014(3)
O8 0.095(5) 0.054(4) 0.064(4) -0.021(3) -0.019(4) 0.012(3)
O9 0.103(5) 0.054(4) 0.072(4) -0.004(3) -0.041(4) -0.030(3)
O10 0.070(5) 0.077(5) 0.091(5) -0.027(4) -0.022(4) -0.013(4)
O11 0.108(5) 0.063(4) 0.057(4) -0.014(3) -0.014(4) -0.013(4)
O12 0.150(7) 0.068(4) 0.107(6) -0.019(4) -0.092(6) -0.012(4)

loop_
_atom_type_symbol
_atom_type_description
_atom_type_scat_dispersion_real
_atom_type_scat_dispersion_imag
_atom_type_scat_source
C C 0.0033 0.0016 'International Tables Vol C Tables 4.2.6.8 and 6.1.1.4'
H H 0.0000 0.0000 'International Tables Vol C Tables 4.2.6.8 and 6.1.1.4'
N N 0.0061 0.0033 'International Tables Vol C Tables 4.2.6.8 and 6.1.1.4'
O O 0.0106 0.0060 'International Tables Vol C Tables 4.2.6.8 and 6.1.1.4'
S S 0.1246 0.1234 'International Tables Vol C Tables 4.2.6.8 and 6.1.1.4'
Cl Cl 0.1484 0.1585 'International Tables Vol C Tables 4.2.6.8 and 6.1.1.4'
Ag Ag -0.8971 1.1015 'International Tables Vol C Tables 4.2.6.8 and 6.1.1.4'

loop_
_geom_angle_atom_site_label_1
_geom_angle_atom_site_label_2
_geom_angle_atom_site_label_3
_geom_angle
_geom_angle_site_symmetry_1
_geom_angle_site_symmetry_3
N2 Ag1 N5 160.3(3) . 1_565
N2 Ag1 O1 106.4(3) . .
N5 Ag1 O1 92.8(3) 1_565 .
N6 Ag2 N7 158.4(2) . 1_556
N6 Ag2 O4 110.9(3) . .
N7 Ag2 O4 88.2(3) 1_556 .
N11 Ag3 N12 153.1(2) . 1_554
N11 Ag3 O5 85.9(3) . .
N12 Ag3 O5 114.3(4) 1_554 .
N15 Ag4 N16 163.7(2) 1_545 .
C5 S1 C4 86.8(3) . .
C18 S2 C17 86.5(3) . .
C30 S3 C31 87.1(3) . .
C40 S4 C41 86.7(3) . .
O2 N1 O1 123.4(11) . .
O2 N1 O3 120.0(9) . .
O1 N1 O3 116.6(9) . .
C12 N2 C1 117.9(6) . .
C12 N2 Ag1 121.4(5) . .
C1 N2 Ag1 120.7(5) . .
C4 N3 N4 112.0(5) . .
C5 N4 N3 112.5(6) . .
C9 N5 C8 117.1(6) . .
C9 N5 Ag1 119.7(5) . 1_545
C8 N5 Ag1 122.7(5) . 1_545
C21 N6 C13 118.2(6) . .
C21 N6 Ag2 122.7(5) . .
C13 N6 Ag2 118.7(5) . .
C24 N7 C14 117.7(6) . .
C24 N7 Ag2 121.7(5) . 1_554
C14 N7 Ag2 120.0(5) . 1_554
C17 N8 N9 112.8(5) . .
C18 N9 N8 111.6(6) . .
O6 N10 O4 120.7(9) . .
O6 N10 O5 120.2(11) . .
O4 N10 O5 118.7(12) . .
C26 N11 C35 116.9(6) . .
C26 N11 Ag3 117.4(5) . .
C35 N11 Ag3 125.5(5) . .
C34 N12 C27 116.9(6) . .
C34 N12 Ag3 125.2(5) . 1_556
C27 N12 Ag3 117.8(5) . 1_556
C30 N13 N14 112.4(6) . .
C31 N14 N13 112.7(6) . .
C48 N15 C47 118.0(6) . .
C48 N15 Ag4 118.0(4) . 1_565
C47 N15 Ag4 123.6(5) . 1_565
C46 N16 C37 117.5(6) . .
C46 N16 Ag4 122.0(5) . .
C37 N16 Ag4 120.3(5) . .
C40 N17 N18 111.6(5) . .
C41 N18 N17 112.9(5) . .
O10 N19 O12 119.1(8) . .
O10 N19 O11 120.3(8) . .
O12 N19 O11 120.7(9) . .
O7 N20 O8 120.1(7) . .
O7 N20 O9 119.7(7) . .
O8 N20 O9 120.2(7) . .
N2 C1 C2 123.1(7) . .
N2 C1 H1A 118.5 . .
C2 C1 H1A 118.5 . .
C1 C2 C3 118.9(7) . .
C1 C2 H2A 120.6 . .
C3 C2 H2A 120.6 . .
C11 C3 C2 118.5(6) . .
C11 C3 C4 121.8(6) . .
C2 C3 C4 119.7(6) . .
N3 C4 C3 123.0(6) . .
N3 C4 S1 114.5(5) . .
C3 C4 S1 122.4(5) . .
N4 C5 C6 123.0(6) . .
N4 C5 S1 114.1(5) . .
C6 C5 S1 122.8(5) . .
C10 C6 C7 119.1(6) . .
C10 C6 C5 120.7(6) . .
C7 C6 C5 120.2(6) . .
C8 C7 C6 117.6(8) . .
C8 C7 H7A 121.2 . .
C6 C7 H7A 121.2 . .
N5 C8 C7 124.6(8) . .
N5 C8 H8A 117.7 . .
C7 C8 H8A 117.7 . .
N5 C9 C10 122.9(7) . .
N5 C9 H9A 118.6 . .
C10 C9 H9A 118.6 . .
C6 C10 C9 118.7(7) . .
C6 C10 H10A 120.7 . .
C9 C10 H10A 120.7 . .
C3 C11 C12 119.1(7) . .
C3 C11 H11A 120.4 . .
C12 C11 H11A 120.4 . .
N2 C12 C11 122.5(7) . .
N2 C12 H12A 118.8 . .
C11 C12 H12A 118.8 . .
N6 C13 C20 122.4(7) . .
N6 C13 H13A 118.8 . .
C20 C13 H13A 118.8 . .
N7 C14 C15 123.0(7) . .
N7 C14 H14A 118.5 . .
C15 C14 H14A 118.5 . .
C14 C15 C16 119.7(7) . .
C14 C15 H15A 120.2 . .
C16 C15 H15A 120.2 . .
C15 C16 C23 118.0(6) . .
C15 C16 C17 120.3(6) . .
C23 C16 C17 121.7(6) . .
N8 C17 C16 122.7(6) . .
N8 C17 S2 114.4(5) . .
C16 C17 S2 122.9(5) . .
N9 C18 C19 122.2(6) . .
N9 C18 S2 114.6(5) . .
C19 C18 S2 123.2(5) . .
C20 C19 C22 117.5(6) . .
C20 C19 C18 121.0(6) . .
C22 C19 C18 121.6(6) . .
C13 C20 C19 120.3(7) . .
C13 C20 H20A 119.9 . .
C19 C20 H20A 119.9 . .
N6 C21 C22 121.7(7) . .
N6 C21 H21A 119.2 . .
C22 C21 H21A 119.2 . .
C21 C22 C19 120.0(7) . .
C21 C22 H22A 120.0 . .
C19 C22 H22A 120.0 . .
C24 C23 C16 119.1(6) . .
C24 C23 H23A 120.4 . .
C16 C23 H23A 120.4 . .
N7 C24 C23 122.6(7) . .
N7 C24 H24A 118.7 . .
C23 C24 H24A 118.7 . .
C32 C25 C26 118.9(7) . .
C32 C25 H25A 120.5 . .
C26 C25 H25A 120.5 . .
N11 C26 C25 123.2(7) . .
N11 C26 H26A 118.4 . .
C25 C26 H26A 118.4 . .
N12 C27 C28 122.8(7) . .
N12 C27 H27A 118.6 . .
C28 C27 H27A 118.6 . .
C27 C28 C29 118.8(7) . .
C27 C28 H28A 120.6 . .
C29 C28 H28A 120.6 . .
C33 C29 C28 119.0(6) . .
C33 C29 C30 119.3(6) . .
C28 C29 C30 121.7(6) . .
N13 C30 C29 123.1(6) . .
N13 C30 S3 114.2(5) . .
C29 C30 S3 122.7(5) . .
N14 C31 C32 123.2(6) . .
N14 C31 S3 113.6(5) . .
C32 C31 S3 123.2(5) . .
C25 C32 C36 118.7(6) . .
C25 C32 C31 121.3(6) . .
C36 C32 C31 120.0(6) . .
C34 C33 C29 118.2(7) . .
C34 C33 H33A 120.9 . .
C29 C33 H33A 120.9 . .
N12 C34 C33 124.2(7) . .
N12 C34 H34A 117.9 . .
C33 C34 H34A 117.9 . .
N11 C35 C36 124.1(7) . .
N11 C35 H35A 118.0 . .
C36 C35 H35A 118.0 . .
C35 C36 C32 118.1(7) . .
C35 C36 H36A 121.0 . .
C32 C36 H36A 121.0 . .
N16 C37 C38 123.5(7) . .
N16 C37 H37A 118.3 . .
C38 C37 H37A 118.3 . .
C37 C38 C39 117.8(7) . .
C37 C38 H38A 121.1 . .
C39 C38 H38A 121.1 . .
C45 C39 C38 118.6(6) . .
C45 C39 C40 122.1(6) . .
C38 C39 C40 119.2(6) . .
N17 C40 C39 122.7(6) . .
N17 C40 S4 114.4(4) . .
C39 C40 S4 122.9(5) . .
N18 C41 C42 122.9(6) . .
N18 C41 S4 114.4(5) . .
C42 C41 S4 122.7(5) . .
C44 C42 C43 117.7(6) . .
C44 C42 C41 123.1(6) . .
C43 C42 C41 119.2(6) . .
C48 C43 C42 119.2(7) . .
C48 C43 H43A 120.4 . .
C42 C43 H43A 120.4 . .
C42 C44 C47 119.9(6) . .
C42 C44 H44A 120.1 . .
C47 C44 H44A 120.1 . .
C39 C45 C46 119.6(7) . .
C39 C45 H45A 120.2 . .
C46 C45 H45A 120.2 . .
N16 C46 C45 122.9(7) . .
N16 C46 H46A 118.6 . .
C45 C46 H46A 118.6 . .
N15 C47 C44 122.3(7) . .
N15 C47 H47A 118.9 . .
C44 C47 H47A 118.9 . .
N15 C48 C43 122.9(6) . .
N15 C48 H48A 118.5 . .
C43 C48 H48A 118.5 . .
N1 O1 Ag1 135.5(8) . .
N10 O4 Ag2 124.1(8) . .
N10 O5 Ag3 127.5(11) . .

loop_
_geom_bond_atom_site_label_1
_geom_bond_atom_site_label_2
_geom_bond_distance
_geom_bond_site_symmetry_2
Ag1 N2 2.186(6) .
Ag1 N5 2.192(6) 1_565
Ag1 O1 2.569(9) .
Ag2 N6 2.196(6) .
Ag2 N7 2.198(6) 1_556
Ag2 O4 2.503(9) .
Ag3 N11 2.209(6) .
Ag3 N12 2.215(6) 1_554
Ag3 O5 2.503(14) .
Ag4 N15 2.171(5) 1_545
Ag4 N16 2.177(5) .
S1 C5 1.715(7) .
S1 C4 1.717(7) .
S2 C18 1.719(7) .
S2 C17 1.722(6) .
S3 C30 1.711(7) .
S3 C31 1.725(7) .
S4 C40 1.715(7) .
S4 C41 1.724(6) .
N1 O2 1.188(10) .
N1 O1 1.227(10) .
N1 O3 1.258(10) .
N2 C12 1.338(9) .
N2 C1 1.342(10) .
N3 C4 1.303(9) .
N3 N4 1.370(8) .
N4 C5 1.306(9) .
N5 C9 1.333(10) .
N5 C8 1.335(11) .
N5 Ag1 2.192(6) 1_545
N6 C21 1.346(10) .
N6 C13 1.350(10) .
N7 C24 1.348(9) .
N7 C14 1.354(10) .
N7 Ag2 2.198(6) 1_554
N8 C17 1.284(9) .
N8 N9 1.383(7) .
N9 C18 1.298(9) .
N10 O6 1.212(10) .
N10 O4 1.216(11) .
N10 O5 1.227(5) .
N11 C26 1.338(10) .
N11 C35 1.346(9) .
N12 C34 1.345(10) .
N12 C27 1.347(9) .
N12 Ag3 2.215(6) 1_556
N13 C30 1.303(9) .
N13 N14 1.369(8) .
N14 C31 1.301(9) .
N15 C48 1.344(9) .
N15 C47 1.345(9) .
N15 Ag4 2.171(5) 1_565
N16 C46 1.337(9) .
N16 C37 1.341(10) .
N17 C40 1.314(8) .
N17 N18 1.373(7) .
N18 C41 1.291(8) .
N19 O10 1.220(9) .
N19 O12 1.229(8) .
N19 O11 1.242(9) .
N20 O7 1.236(8) .
N20 O8 1.237(8) .
N20 O9 1.248(8) .
C1 C2 1.368(10) .
C1 H1A 0.9300 .
C2 C3 1.390(9) .
C2 H2A 0.9300 .
C3 C11 1.380(10) .
C3 C4 1.479(9) .
C5 C6 1.476(9) .
C6 C10 1.383(10) .
C6 C7 1.387(10) .
C7 C8 1.370(11) .
C7 H7A 0.9300 .
C8 H8A 0.9300 .
C9 C10 1.387(9) .
C9 H9A 0.9300 .
C10 H10A 0.9300 .
C11 C12 1.383(10) .
C11 H11A 0.9300 .
C12 H12A 0.9300 .
C13 C20 1.354(10) .
C13 H13A 0.9300 .
C14 C15 1.367(10) .
C14 H14A 0.9300 .
C15 C16 1.389(9) .
C15 H15A 0.9300 .
C16 C23 1.400(10) .
C16 C17 1.468(9) .
C18 C19 1.477(9) .
C19 C20 1.384(10) .
C19 C22 1.386(10) .
C20 H20A 0.9300 .
C21 C22 1.375(9) .
C21 H21A 0.9300 .
C22 H22A 0.9300 .
C23 C24 1.384(9) .
C23 H23A 0.9300 .
C24 H24A 0.9300 .
C25 C32 1.381(10) .
C25 C26 1.383(10) .
C25 H25A 0.9300 .
C26 H26A 0.9300 .
C27 C28 1.376(10) .
C27 H27A 0.9300 .
C28 C29 1.386(10) .
C28 H28A 0.9300 .
C29 C33 1.385(10) .
C29 C30 1.489(9) .
C31 C32 1.473(9) .
C32 C36 1.399(10) .
C33 C34 1.363(10) .
C33 H33A 0.9300 .
C34 H34A 0.9300 .
C35 C36 1.370(10) .
C35 H35A 0.9300 .
C36 H36A 0.9300 .
C37 C38 1.383(9) .
C37 H37A 0.9300 .
C38 C39 1.402(9) .
C38 H38A 0.9300 .
C39 C45 1.372(10) .
C39 C40 1.474(8) .
C41 C42 1.471(8) .
C42 C44 1.383(10) .
C42 C43 1.398(9) .
C43 C48 1.379(9) .
C43 H43A 0.9300 .
C44 C47 1.386(9) .
C44 H44A 0.9300 .
C45 C46 1.375(9) .
C45 H45A 0.9300 .
C46 H46A 0.9300 .
C47 H47A 0.9300 .
C48 H48A 0.9300 .

loop_
_geom_torsion_atom_site_label_1
_geom_torsion_atom_site_label_2
_geom_torsion_atom_site_label_3
_geom_torsion_atom_site_label_4
_geom_torsion
_geom_torsion_site_symmetry_1
N5 Ag1 N2 C12 -165.0(7) 1_565
O1 Ag1 N2 C12 28.9(7) .
N5 Ag1 N2 C1 14.4(11) 1_565
O1 Ag1 N2 C1 -151.6(6) .
C4 N3 N4 C5 0.1(9) .
N7 Ag2 N6 C21 141.4(7) 1_556
O4 Ag2 N6 C21 -9.6(7) .
N7 Ag2 N6 C13 -45.9(10) 1_556
O4 Ag2 N6 C13 163.0(6) .
C17 N8 N9 C18 -0.6(9) .
N12 Ag3 N11 C26 -171.7(6) 1_554
O5 Ag3 N11 C26 -31.2(7) .
N12 Ag3 N11 C35 12.4(10) 1_554
O5 Ag3 N11 C35 152.9(8) .
C30 N13 N14 C31 -0.2(9) .
N15 Ag4 N16 C46 156.2(7) 1_545
N15 Ag4 N16 C37 -28.6(12) 1_545
C40 N17 N18 C41 0.6(9) .
C12 N2 C1 C2 0.5(12) .
Ag1 N2 C1 C2 -179.0(6) .
N2 C1 C2 C3 -0.4(13) .
C1 C2 C3 C11 0.6(11) .
C1 C2 C3 C4 178.6(7) .
N4 N3 C4 C3 -178.0(6) .
N4 N3 C4 S1 -0.4(8) .
C11 C3 C4 N3 166.8(7) .
C2 C3 C4 N3 -11.1(11) .
C11 C3 C4 S1 -10.5(10) .
C2 C3 C4 S1 171.5(6) .
C5 S1 C4 N3 0.5(6) .
C5 S1 C4 C3 178.0(6) .
N3 N4 C5 C6 176.7(6) .
N3 N4 C5 S1 0.2(8) .
C4 S1 C5 N4 -0.4(6) .
C4 S1 C5 C6 -176.9(6) .
N4 C5 C6 C10 176.2(7) .
S1 C5 C6 C10 -7.6(10) .
N4 C5 C6 C7 -6.4(11) .
S1 C5 C6 C7 169.8(6) .
C10 C6 C7 C8 -1.9(12) .
C5 C6 C7 C8 -179.4(8) .
C9 N5 C8 C7 1.2(14) .
Ag1 N5 C8 C7 -170.8(7) 1_545
C6 C7 C8 N5 0.6(14) .
C8 N5 C9 C10 -1.7(12) .
Ag1 N5 C9 C10 170.6(6) 1_545
C7 C6 C10 C9 1.5(11) .
C5 C6 C10 C9 178.9(7) .
N5 C9 C10 C6 0.4(12) .
C2 C3 C11 C12 -0.9(11) .
C4 C3 C11 C12 -178.9(7) .
C1 N2 C12 C11 -0.8(12) .
Ag1 N2 C12 C11 178.6(6) .
C3 C11 C12 N2 1.1(12) .
C21 N6 C13 C20 0.4(11) .
Ag2 N6 C13 C20 -172.6(6) .
C24 N7 C14 C15 0.5(11) .
Ag2 N7 C14 C15 171.4(6) 1_554
N7 C14 C15 C16 -0.8(12) .
C14 C15 C16 C23 1.0(10) .
C14 C15 C16 C17 -175.8(7) .
N9 N8 C17 C16 179.8(6) .
N9 N8 C17 S2 0.4(8) .
C15 C16 C17 N8 8.2(11) .
C23 C16 C17 N8 -168.4(7) .
C15 C16 C17 S2 -172.4(5) .
C23 C16 C17 S2 10.9(9) .
C18 S2 C17 N8 -0.1(6) .
C18 S2 C17 C16 -179.5(6) .
N8 N9 C18 C19 -179.0(6) .
N8 N9 C18 S2 0.6(8) .
C17 S2 C18 N9 -0.3(6) .
C17 S2 C18 C19 179.3(6) .
N9 C18 C19 C20 -12.6(11) .
S2 C18 C19 C20 167.8(6) .
N9 C18 C19 C22 166.4(7) .
S2 C18 C19 C22 -13.2(10) .
N6 C13 C20 C19 -0.3(12) .
C22 C19 C20 C13 0.2(11) .
C18 C19 C20 C13 179.3(7) .
C13 N6 C21 C22 -0.4(11) .
Ag2 N6 C21 C22 172.4(5) .
N6 C21 C22 C19 0.3(11) .
C20 C19 C22 C21 -0.2(11) .
C18 C19 C22 C21 -179.3(7) .
C15 C16 C23 C24 -1.1(10) .
C17 C16 C23 C24 175.7(6) .
C14 N7 C24 C23 -0.6(11) .
Ag2 N7 C24 C23 -171.3(5) 1_554
C16 C23 C24 N7 0.9(11) .
C35 N11 C26 C25 1.4(12) .
Ag3 N11 C26 C25 -174.9(7) .
C32 C25 C26 N11 0.3(13) .
C34 N12 C27 C28 0.8(12) .
Ag3 N12 C27 C28 178.1(7) 1_556
N12 C27 C28 C29 -1.6(13) .
C27 C28 C29 C33 1.5(12) .
C27 C28 C29 C30 -178.3(7) .
N14 N13 C30 C29 177.4(6) .
N14 N13 C30 S3 -0.9(8) .
C33 C29 C30 N13 -1.7(11) .
C28 C29 C30 N13 178.1(7) .
C33 C29 C30 S3 176.4(6) .
C28 C29 C30 S3 -3.8(10) .
C31 S3 C30 N13 1.3(6) .
C31 S3 C30 C29 -177.0(6) .
N13 N14 C31 C32 -178.5(6) .
N13 N14 C31 S3 1.2(8) .
C30 S3 C31 N14 -1.4(6) .
C30 S3 C31 C32 178.4(6) .
C26 C25 C32 C36 -1.8(12) .
C26 C25 C32 C31 176.9(7) .
N14 C31 C32 C25 -175.1(7) .
S3 C31 C32 C25 5.2(10) .
N14 C31 C32 C36 3.7(11) .
S3 C31 C32 C36 -176.1(6) .
C28 C29 C33 C34 -0.7(11) .
C30 C29 C33 C34 179.1(7) .
C27 N12 C34 C33 0.0(12) .
Ag3 N12 C34 C33 -177.0(6) 1_556
C29 C33 C34 N12 0.0(12) .
C26 N11 C35 C36 -1.5(12) .
Ag3 N11 C35 C36 174.3(6) .
N11 C35 C36 C32 0.0(12) .
C25 C32 C36 C35 1.7(11) .
C31 C32 C36 C35 -177.1(7) .
C46 N16 C37 C38 2.5(12) .
Ag4 N16 C37 C38 -172.9(6) .
N16 C37 C38 C39 0.9(12) .
C37 C38 C39 C45 -2.6(10) .
C37 C38 C39 C40 173.4(7) .
N18 N17 C40 C39 -178.8(6) .
N18 N17 C40 S4 0.3(8) .
C45 C39 C40 N17 -179.8(7) .
C38 C39 C40 N17 4.4(10) .
C45 C39 C40 S4 1.2(10) .
C38 C39 C40 S4 -174.7(5) .
C41 S4 C40 N17 -0.7(6) .
C41 S4 C40 C39 178.3(6) .
N17 N18 C41 C42 180.0(6) .
N17 N18 C41 S4 -1.2(8) .
C40 S4 C41 N18 1.1(6) .
C40 S4 C41 C42 180.0(6) .
N18 C41 C42 C44 177.9(7) .
S4 C41 C42 C44 -0.9(9) .
N18 C41 C42 C43 -2.6(10) .
S4 C41 C42 C43 178.7(5) .
C44 C42 C43 C48 -0.8(10) .
C41 C42 C43 C48 179.6(6) .
C43 C42 C44 C47 1.0(10) .
C41 C42 C44 C47 -179.4(7) .
C38 C39 C45 C46 1.0(11) .
C40 C39 C45 C46 -174.9(7) .
C37 N16 C46 C45 -4.2(12) .
Ag4 N16 C46 C45 171.1(6) .
C39 C45 C46 N16 2.6(12) .
C48 N15 C47 C44 0.7(11) .
Ag4 N15 C47 C44 172.7(6) 1_565
C42 C44 C47 N15 -1.0(12) .
C47 N15 C48 C43 -0.5(11) .
Ag4 N15 C48 C43 -172.9(5) 1_565
C42 C43 C48 N15 0.6(11) .
O2 N1 O1 Ag1 -5.6(16) .
O3 N1 O1 Ag1 172.9(7) .
N2 Ag1 O1 N1 -40.5(10) .
N5 Ag1 O1 N1 144.2(10) 1_565
O6 N10 O4 Ag2 -37.4(14) .
O5 N10 O4 Ag2 149.4(12) .
N6 Ag2 O4 N10 53.3(9) .
N7 Ag2 O4 N10 -116.4(9) 1_556
O6 N10 O5 Ag3 -3(2) .
O4 N10 O5 Ag3 169.9(10) .
N11 Ag3 O5 N10 168.9(16) .
N12 Ag3 O5 N10 -29.5(17) 1_554
